data_2214386
loop_
_publ_author_name
'Qing-An Wu'
'Wei-Ming Fang'
'Da-Wei Luo'
'Zhen-Yuan Xu'

_publ_section_title
;
 1-Methyl-4-methylsulfonyl-2-nitrobenzene
;
_journal_coeditor_code SG2167
_journal_issue 7
_journal_name_full 'Acta Crystallographica Section E'
_journal_page_first o3320
_journal_page_last o3320
_journal_paper_doi 10.1107/S1600536807027845
_journal_volume 63
_journal_year 2007
_chemical_formula_iupac 'C8 H9 N O4 S'
_chemical_formula_moiety 'C8 H9 N O4 S'
_chemical_formula_sum 'C8 H9 N O4 S'
_chemical_formula_weight 215.22
_chemical_name_systematic
;
1-Methyl-4-methylsulfonyl-2-nitrobenzene
;
_space_group_IT_number 29
_symmetry_cell_setting orthorhombic
_symmetry_space_group_name_Hall 'P 2c -2ac'
_symmetry_space_group_name_H-M 'P c a 21'
_cell_angle_alpha 90.0000
_cell_angle_beta 90.0000
_cell_angle_gamma 90.0000
_cell_formula_units_Z 4
_cell_length_a 14.957(11)
_cell_length_b 8.268(5)
_cell_length_c 7.795(5)
_cell_measurement_reflns_used 7747
_cell_measurement_temperature 298.0(10)
_cell_measurement_theta_max 27.5
_cell_measurement_theta_min 3.6
_cell_volume 964.0(11)
_computing_cell_refinement PROCESS-AUTO
_computing_data_collection 'PROCESS-AUTO (Rigaku, 1998)'
_computing_data_reduction 'CrystalStructure (Rigaku/MSC, 2004)'
_computing_molecular_graphics 'ORTEP-3 for Windows (Farrugia, 1997)'
_computing_publication_material SHELXL97
_computing_structure_refinement 'SHELXL97 (Sheldrick, 1997)'
_computing_structure_solution 'SIR97 (Altomare <i>et al.</i>,  1993)'
_diffrn_detector_area_resol_mean 10.00
_diffrn_measured_fraction_theta_full 0.997
_diffrn_measured_fraction_theta_max 0.997
_diffrn_measurement_device_type 'Rigaku R-AXIS RAPID'
_diffrn_measurement_method \w
_diffrn_radiation_type 'Mo K\a'
_diffrn_radiation_wavelength 0.71075
_diffrn_reflns_av_R_equivalents 0.039
_diffrn_reflns_limit_h_max 19
_diffrn_reflns_limit_h_min -19
_diffrn_reflns_limit_k_max 10
_diffrn_reflns_limit_k_min -10
_diffrn_reflns_limit_l_max 10
_diffrn_reflns_limit_l_min -9
_diffrn_reflns_number 8883
_diffrn_reflns_theta_full 27.48
_diffrn_reflns_theta_max 27.48
_exptl_absorpt_coefficient_mu 0.323
_exptl_absorpt_correction_T_max 0.893
_exptl_absorpt_correction_T_min 0.856
_exptl_absorpt_correction_type multi-scan
_exptl_absorpt_process_details '(ABSCOR; Higashi, 1995)'
_exptl_crystal_colour colorless
_exptl_crystal_density_diffrn 1.483
_exptl_crystal_density_method 'not measured'
_exptl_crystal_description chunk
_exptl_crystal_F_000 448.00
_exptl_crystal_size_max 0.45
_exptl_crystal_size_mid 0.40
_exptl_crystal_size_min 0.35
_refine_diff_density_max 0.23
_refine_diff_density_min -0.31
_refine_ls_abs_structure_details 'Flack (1983), 927 Friedel pairs'
_refine_ls_abs_structure_Flack 0.002(8)
_refine_ls_extinction_coef 78(10)
_refine_ls_extinction_method 'Larson (1970), equation 22'
_refine_ls_goodness_of_fit_ref 1.018
_refine_ls_hydrogen_treatment constr
_refine_ls_number_parameters 129
_refine_ls_number_reflns 2109
_refine_ls_R_factor_gt 0.0325
_refine_ls_shift/su_max 0.0000
_refine_ls_structure_factor_coef Fsqd
_refine_ls_weighting_details 'w = 1/[0.0001Fo^2^ + \s(Fo^2^)]/(4Fo^2^)'
_refine_ls_weighting_scheme calc
_refine_ls_wR_factor_ref 0.0770
_reflns_number_gt 1430
_reflns_number_total 2109
_reflns_threshold_expression F^2^>2\s(F^2^)
_cod_data_source_file sg2167.cif
_cod_data_source_block I
_cod_original_cell_volume 964.1(11)
_cod_database_code 2214386
_cod_database_fobs_code 2214386

loop_
_symmetry_equiv_pos_site_id
_symmetry_equiv_pos_as_xyz
1 +X,+Y,+Z
2 1/2-X,+Y,1/2+Z
3 1/2+X,-Y,+Z
4 -X,-Y,1/2+Z

loop_
_atom_site_type_symbol
_atom_site_label
_atom_site_fract_x
_atom_site_fract_y
_atom_site_fract_z
_atom_site_U_iso_or_equiv
_atom_site_adp_type
_atom_site_calc_flag
_atom_site_refinement_flags
_atom_site_occupancy
S S1 0.14758(4) 0.09312(6) 0.41547(12) 0.04659(16) Uani d . 1.00
O O1 0.48784(12) 0.2707(2) 0.4356(3) 0.0711(6) Uani d . 1.00
O O2 0.48852(12) 0.4559(2) 0.6321(2) 0.0735(7) Uani d . 1.00
O O3 0.07388(12) 0.1408(2) 0.3105(2) 0.0659(6) Uani d . 1.00
O O4 0.20666(12) -0.02992(19) 0.3535(2) 0.0663(6) Uani d . 1.00
N N1 0.45069(14) 0.3727(2) 0.5241(3) 0.0530(7) Uani d . 1.00
C C1 0.21356(14) 0.2679(2) 0.4542(3) 0.0403(6) Uani d . 1.00
C C2 0.30390(16) 0.2549(2) 0.4770(2) 0.0419(7) Uani d . 1.00
C C3 0.35365(14) 0.3938(2) 0.5021(2) 0.0424(6) Uani d . 1.00
C C4 0.31618(18) 0.5478(2) 0.5019(3) 0.0504(8) Uani d . 1.00
C C5 0.2253(2) 0.5549(3) 0.4783(4) 0.0609(9) Uani d . 1.00
C C6 0.17398(16) 0.4192(3) 0.4536(3) 0.0581(9) Uani d . 1.00
C C7 0.3700(2) 0.7023(3) 0.5207(4) 0.0733(10) Uani d . 1.00
C C8 0.1062(2) 0.0349(3) 0.6141(3) 0.0690(10) Uani d . 1.00
H H2 0.3315 0.1541 0.4756 0.050 Uiso c R 1.00
H H5 0.1974 0.6554 0.4792 0.073 Uiso c R 1.00
H H6 0.1127 0.4290 0.4365 0.070 Uiso c R 1.00
H H71 0.3851 0.7181 0.6392 0.088 Uiso c R 1.00
H H72 0.4238 0.6941 0.4541 0.088 Uiso c R 1.00
H H73 0.3352 0.7922 0.4808 0.088 Uiso c R 1.00
H H81 0.0782 0.1258 0.6686 0.083 Uiso c R 1.00
H H82 0.0631 -0.0500 0.5990 0.083 Uiso c R 1.00
H H83 0.1545 -0.0034 0.6844 0.083 Uiso c R 1.00

loop_
_atom_site_aniso_label
_atom_site_aniso_U_11
_atom_site_aniso_U_22
_atom_site_aniso_U_33
_atom_site_aniso_U_12
_atom_site_aniso_U_13
_atom_site_aniso_U_23
S1 0.0413(3) 0.0524(3) 0.0461(3) -0.0051(2) -0.0017(3) -0.0033(4)
O1 0.0432(10) 0.0778(12) 0.0924(17) 0.0151(9) 0.0107(13) -0.0011(14)
O2 0.0488(12) 0.0821(16) 0.0896(17) -0.0209(11) -0.0162(12) -0.0064(13)
O3 0.0552(12) 0.0772(12) 0.0652(13) -0.0104(10) -0.0213(10) 0.0067(11)
O4 0.0604(13) 0.0469(9) 0.0916(17) -0.0024(9) 0.0119(10) -0.0192(10)
N1 0.0408(12) 0.0589(15) 0.0592(15) -0.0022(11) 0.0029(11) 0.0176(12)
C1 0.0359(12) 0.0442(13) 0.0408(16) 0.0015(10) 0.0013(11) 0.0024(11)
C2 0.0424(15) 0.0401(13) 0.0431(15) 0.0035(10) 0.0045(11) 0.0012(11)
C3 0.0328(12) 0.0478(14) 0.0464(13) 0.0007(11) 0.0009(11) 0.0023(12)
C4 0.0518(16) 0.0462(15) 0.0532(16) -0.0002(12) -0.0001(13) 0.0039(12)
C5 0.0508(16) 0.0472(15) 0.085(2) 0.0113(13) -0.0065(14) -0.0078(14)
C6 0.0395(14) 0.0574(15) 0.077(2) 0.0077(12) -0.0054(13) -0.0051(15)
C7 0.070(2) 0.0471(16) 0.103(2) -0.0069(15) -0.0101(19) -0.0022(17)
C8 0.0611(19) 0.094(2) 0.0516(17) -0.0259(17) 0.0001(15) 0.0019(17)

loop_
_atom_type_symbol
_atom_type_description
_atom_type_scat_dispersion_real
_atom_type_scat_dispersion_imag
_atom_type_scat_source
C C 0.003 0.002
;
International Tables for Crystallography
(1992, Vol. C, Tables 4.2.6.8 and 6.1.1.4)
;
H H 0.000 0.000
;
International Tables for Crystallography
(1992, Vol. C, Table 6.1.1.4)
;
O O 0.011 0.006
;
International Tables for Crystallography
(1992, Vol. C, Tables 4.2.6.8 and 6.1.1.4)
;
N N 0.006 0.003
;
International Tables for Crystallography
(1992, Vol. C, Tables 4.2.6.8 and 6.1.1.4)
;
S S 0.125 0.123
;
International Tables for Crystallography
(1992, Vol. C, Tables 4.2.6.8 and 6.1.1.4)
;

loop_
_geom_angle_atom_site_label_1
_geom_angle_atom_site_label_2
_geom_angle_atom_site_label_3
_geom_angle
O3 S1 O4 118.64(13)
O3 S1 C1 107.56(11)
O3 S1 C8 108.20(13)
O4 S1 C1 107.02(10)
O4 S1 C8 108.91(13)
C1 S1 C8 105.78(13)
O1 N1 O2 124.4(2)
O1 N1 C3 117.7(2)
O2 N1 C3 117.9(2)
S1 C1 C2 120.50(17)
S1 C1 C6 119.82(17)
C2 C1 C6 119.6(2)
C1 C2 C3 119.0(2)
N1 C3 C2 116.7(2)
N1 C3 C4 120.4(2)
C2 C3 C4 122.9(2)
C3 C4 C5 116.0(2)
C3 C4 C7 123.8(2)
C5 C4 C7 120.2(2)
C4 C5 C6 122.5(2)
C1 C6 C5 119.9(2)
C1 C2 H2 120.5
C3 C2 H2 120.5
C4 C5 H5 118.8
C6 C5 H5 118.8
C1 C6 H6 120.0
C5 C6 H6 120.0
C4 C7 H71 109.5
C4 C7 H72 109.5
C4 C7 H73 109.5
H71 C7 H72 109.5
H71 C7 H73 109.5
H72 C7 H73 109.5
S1 C8 H81 109.5
S1 C8 H82 109.5
S1 C8 H83 109.5
H81 C8 H82 109.5
H81 C8 H83 109.5
H82 C8 H83 109.5

loop_
_geom_bond_atom_site_label_1
_geom_bond_atom_site_label_2
_geom_bond_distance
S1 O3 1.428(2)
S1 O4 1.4316(18)
S1 C1 1.776(2)
S1 C8 1.735(2)
O1 N1 1.223(3)
O2 N1 1.226(3)
N1 C3 1.472(3)
C1 C2 1.367(3)
C1 C6 1.384(3)
C2 C3 1.383(3)
C3 C4 1.391(3)
C4 C5 1.373(4)
C4 C7 1.517(3)
C5 C6 1.373(3)
C2 H2 0.930
C5 H5 0.930
C6 H6 0.930
C7 H71 0.960
C7 H72 0.960
C7 H73 0.960
C8 H81 0.960
C8 H82 0.960
C8 H83 0.960

loop_
_geom_torsion_atom_site_label_1
_geom_torsion_atom_site_label_2
_geom_torsion_atom_site_label_3
_geom_torsion_atom_site_label_4
_geom_torsion
O3 S1 C1 C2 -149.2(2)
O3 S1 C1 C6 27.8(2)
O4 S1 C1 C2 -20.7(2)
O4 S1 C1 C6 156.3(2)
C8 S1 C1 C2 95.3(2)
C8 S1 C1 C6 -87.7(2)
O1 N1 C3 C2 38.9(3)
O1 N1 C3 C4 -139.2(2)
O2 N1 C3 C2 -139.7(2)
O2 N1 C3 C4 42.2(3)
S1 C1 C2 C3 178.19(18)
S1 C1 C6 C5 -178.0(2)
C2 C1 C6 C5 -1.0(4)
C6 C1 C2 C3 1.2(3)
C1 C2 C3 N1 -179.4(2)
C1 C2 C3 C4 -1.4(3)
N1 C3 C4 C5 179.2(2)
N1 C3 C4 C7 1.0(3)
C2 C3 C4 C5 1.3(3)
C2 C3 C4 C7 -177.0(2)
C3 C4 C5 C6 -1.0(4)
C7 C4 C5 C6 177.3(2)
C4 C5 C6 C1 0.9(4)

loop_
_cod_related_entry_id
_cod_related_entry_database
_cod_related_entry_code
1 ChemSpider 598731
